data_2021225
loop_
_publ_author_name
'Chandrashekharappa, Sandeep'
'Bairagi, Keshab M.'
'Mohan, Mahendra K.'
'Venugopala, Katharigatta N.'
'Nayak, Susanta K.'

_publ_section_title
;
 Crystal structure and Hirshfeld surface analysis of diethyl
 2-[4-(4-fluorophenyl)-2-methyl-4-oxobutan-2-yl]malonate
;
_journal_coeditor_code YK2116
_journal_issue 10
_journal_name_full 'Acta Crystallographica Section E'
_journal_page_first 1388
_journal_page_last 1391
_journal_paper_doi 10.1107/S2056989018012094
_journal_volume 74
_journal_year 2018
_chemical_formula_iupac 'C18 H23 F O5'
_chemical_formula_moiety 'C18 H23 F O5'
_chemical_formula_sum 'C18 H23 F O5'
_chemical_formula_weight 338.36
_chemical_name_common
;
Diethyl 2-[4-(4-fluorophenyl)-2-methyl-4-oxobutan-2-yl]malonate
;
_chemical_name_systematic
;
Diethyl 2-[4-(4-fluorophenyl)-2-methyl-4-oxobutan-2-yl]propanedioate
;
_space_group_crystal_system monoclinic
_space_group_IT_number 14
_space_group_name_Hall '-P 2yn'
_space_group_name_H-M_alt 'P 1 21/n 1'
_symmetry_space_group_name_Hall '-P 2yn'
_symmetry_space_group_name_H-M 'P 1 21/n 1'
_atom_sites_solution_hydrogens geom
_atom_sites_solution_primary direct
_atom_sites_solution_secondary difmap
_audit_creation_method SHELXL-2014/7
_cell_angle_alpha 90
_cell_angle_beta 93.673(2)
_cell_angle_gamma 90
_cell_formula_units_Z 4
_cell_length_a 7.3066(6)
_cell_length_b 11.5182(9)
_cell_length_c 20.2701(17)
_cell_measurement_reflns_used 2274
_cell_measurement_temperature 153(2)
_cell_measurement_theta_max 52.60
_cell_measurement_theta_min 5.36
_cell_volume 1702.4(2)
_computing_cell_refinement
;
SAINT (Bruker, 2014)
;
_computing_data_collection
;
APEX2 (Bruker, 2014)
;
_computing_data_reduction
;
SAINT (Bruker, 2014)
;
_computing_molecular_graphics
;
PLATON (Spek, 2009) and Mercury (Macrae <i>et al.</i>, 2008)
;
_computing_publication_material
;
WinGX (Farrugia, 2012), PLATON (Spek, 2009) and PARST (Nardelli,
1995)
;
_computing_structure_refinement
;
SHELXL2014 (Sheldrick, 2015)
;
_computing_structure_solution
;
SHELXS97 (Sheldrick, 2008)
;
_diffrn_ambient_temperature 153(2)
_diffrn_measured_fraction_theta_full 1.000
_diffrn_measured_fraction_theta_max 1.000
_diffrn_measurement_device_type 'Bruker Kappa DUO APEXII'
_diffrn_measurement_method '0.5\% \f scans and \w scans'
_diffrn_radiation_type MoK\a
_diffrn_radiation_wavelength 0.71073
_diffrn_reflns_av_R_equivalents 0.0529
_diffrn_reflns_limit_h_max 9
_diffrn_reflns_limit_h_min -9
_diffrn_reflns_limit_k_max 15
_diffrn_reflns_limit_k_min -15
_diffrn_reflns_limit_l_max 23
_diffrn_reflns_limit_l_min -26
_diffrn_reflns_number 15690
_diffrn_reflns_theta_full 25.242
_diffrn_reflns_theta_max 27.819
_diffrn_reflns_theta_min 2.014
_exptl_absorpt_coefficient_mu 0.102
_exptl_absorpt_correction_T_max 0.941
_exptl_absorpt_correction_T_min 0.929
_exptl_absorpt_correction_type multi-scan
_exptl_absorpt_process_details
;
(SADABS; Sheldrick, 2015)
;
_exptl_crystal_colour colorless
_exptl_crystal_density_diffrn 1.320
_exptl_crystal_density_meas 1.32
_exptl_crystal_description block
_exptl_crystal_F_000 720
_exptl_crystal_size_max 0.220
_exptl_crystal_size_mid 0.130
_exptl_crystal_size_min 0.100
_refine_diff_density_max 0.258
_refine_diff_density_min -0.208
_refine_ls_extinction_coef 0.0022(6)
_refine_ls_extinction_expression Fc^*^=kFc[1+0.001xFc^2^\l^3^/sin(2\q)]^-1/4^
_refine_ls_extinction_method
;
SHELXL2014 (Sheldrick, 2015)
;
_refine_ls_goodness_of_fit_ref 1.025
_refine_ls_hydrogen_treatment constr
_refine_ls_matrix_type full
_refine_ls_number_parameters 222
_refine_ls_number_reflns 4045
_refine_ls_number_restraints 0
_refine_ls_restrained_S_all 1.025
_refine_ls_R_factor_all 0.0706
_refine_ls_R_factor_gt 0.0422
_refine_ls_shift/su_max 0.000
_refine_ls_shift/su_mean 0.000
_refine_ls_structure_factor_coef Fsqd
_refine_ls_weighting_details 'w=1/[\s^2^(Fo^2^)+(0.0423P)^2^+0.1543P] where P=(Fo^2^+2Fc^2^)/3'
_refine_ls_weighting_scheme calc
_refine_ls_wR_factor_gt 0.0910
_refine_ls_wR_factor_ref 0.1043
_reflns_number_gt 2835
_reflns_number_total 4045
_reflns_threshold_expression 'I > 2\s(I)'
_cod_data_source_file yk2116sup1.cif
_cod_data_source_block I
_cod_depositor_comments 'Adding full bibliography for 2021225.cif.'
_cod_database_code 2021225
_cod_database_fobs_code 2021225
_shelx_space_group_comment
;
The symmetry employed for this shelxl refinement is uniquely defined
by the following loop, which should always be used as a source of
symmetry information in preference to the above space-group names.
They are only intended as comments.
;
_shelx_estimated_absorpt_t_min 0.978
_shelx_estimated_absorpt_t_max 0.990

loop_
_space_group_symop_operation_xyz
'x, y, z'
'-x+1/2, y+1/2, -z+1/2'
'-x, -y, -z'
'x-1/2, -y-1/2, z-1/2'

loop_
_atom_site_type_symbol
_atom_site_label
_atom_site_fract_x
_atom_site_fract_y
_atom_site_fract_z
_atom_site_U_iso_or_equiv
_atom_site_adp_type
_atom_site_calc_flag
_atom_site_occupancy
F F1 0.81620(15) 0.89772(7) 0.46296(5) 0.0405(3) Uani d 1
O O1 0.74992(16) 0.35297(9) 0.46976(5) 0.0307(3) Uani d 1
O O2 0.42377(17) 0.28973(10) 0.24940(5) 0.0383(3) Uani d 1
O O3 0.45134(15) 0.40181(8) 0.34014(5) 0.0262(3) Uani d 1
O O4 0.56685(18) 0.04282(10) 0.28153(5) 0.0411(3) Uani d 1
O O5 0.45277(15) 0.05130(8) 0.38152(5) 0.0258(3) Uani d 1
C C1 0.8140(2) 0.78062(13) 0.45372(7) 0.0268(4) Uani d 1
C C2 0.8913(2) 0.73723(13) 0.39876(7) 0.0260(3) Uani d 1
H H2 0.9456 0.7873 0.3683 0.031 Uiso calc 1
C C3 0.8875(2) 0.61769(12) 0.38918(7) 0.0221(3) Uani d 1
H H3 0.9381 0.5856 0.3512 0.026 Uiso calc 1
C C4 0.8102(2) 0.54422(12) 0.43457(7) 0.0205(3) Uani d 1
C C5 0.7325(2) 0.59304(13) 0.48947(7) 0.0247(3) Uani d 1
H H5 0.6782 0.5440 0.5204 0.030 Uiso calc 1
C C6 0.7340(2) 0.71182(13) 0.49918(7) 0.0285(4) Uani d 1
H H6 0.6809 0.7451 0.5364 0.034 Uiso calc 1
C C7 0.8023(2) 0.41483(13) 0.42581(7) 0.0217(3) Uani d 1
C C8 0.8624(2) 0.36640(12) 0.36098(7) 0.0224(3) Uani d 1
H H8A 0.9977 0.3724 0.3620 0.027 Uiso calc 1
H H8B 0.8129 0.4183 0.3252 0.027 Uiso calc 1
C C9 0.8105(2) 0.24080(12) 0.34080(7) 0.0223(3) Uani d 1
C C10 0.8648(2) 0.22647(14) 0.26926(7) 0.0294(4) Uani d 1
H H10A 0.9970 0.2395 0.2675 0.044 Uiso calc 1
H H10B 0.7978 0.2830 0.2408 0.044 Uiso calc 1
H H10C 0.8344 0.1477 0.2538 0.044 Uiso calc 1
C C11 0.9171(2) 0.15246(13) 0.38520(8) 0.0331(4) Uani d 1
H H11A 0.8871 0.0736 0.3699 0.050 Uiso calc 1
H H11B 0.8832 0.1616 0.4309 0.050 Uiso calc 1
H H11C 1.0491 0.1659 0.3831 0.050 Uiso calc 1
C C12 0.5999(2) 0.22011(12) 0.34749(7) 0.0218(3) Uani d 1
H H12 0.5754 0.2345 0.3948 0.026 Uiso calc 1
C C13 0.4813(2) 0.30483(13) 0.30589(7) 0.0232(3) Uani d 1
C C14 0.3506(2) 0.49428(13) 0.30408(7) 0.0261(4) Uani d 1
H H14A 0.2225 0.4698 0.2930 0.031 Uiso calc 1
H H14B 0.4089 0.5117 0.2624 0.031 Uiso calc 1
C C15 0.3541(2) 0.60000(13) 0.34758(8) 0.0288(4) Uani d 1
H H15A 0.2984 0.5814 0.3890 0.043 Uiso calc 1
H H15B 0.2848 0.6627 0.3249 0.043 Uiso calc 1
H H15C 0.4812 0.6248 0.3572 0.043 Uiso calc 1
C C16 0.5405(2) 0.09577(13) 0.33143(7) 0.0247(3) Uani d 1
C C17 0.3988(2) -0.07089(12) 0.37518(7) 0.0285(4) Uani d 1
H H17A 0.5063 -0.1196 0.3666 0.034 Uiso calc 1
H H17B 0.3050 -0.0809 0.3382 0.034 Uiso calc 1
C C18 0.3222(2) -0.10521(13) 0.43942(8) 0.0325(4) Uani d 1
H H18A 0.4151 -0.0925 0.4757 0.049 Uiso calc 1
H H18B 0.2879 -0.1875 0.4378 0.049 Uiso calc 1
H H18C 0.2137 -0.0580 0.4466 0.049 Uiso calc 1

loop_
_atom_site_aniso_label
_atom_site_aniso_U_11
_atom_site_aniso_U_22
_atom_site_aniso_U_33
_atom_site_aniso_U_12
_atom_site_aniso_U_13
_atom_site_aniso_U_23
F1 0.0591(7) 0.0204(5) 0.0428(6) 0.0001(4) 0.0096(5) -0.0073(4)
O1 0.0479(8) 0.0261(6) 0.0187(5) -0.0084(5) 0.0049(5) 0.0033(5)
O2 0.0477(8) 0.0406(7) 0.0252(6) 0.0070(6) -0.0085(5) -0.0085(5)
O3 0.0358(7) 0.0219(6) 0.0208(5) 0.0039(5) 0.0003(4) 0.0000(4)
O4 0.0665(9) 0.0319(7) 0.0269(6) -0.0175(6) 0.0188(6) -0.0121(5)
O5 0.0378(7) 0.0175(5) 0.0227(5) -0.0069(5) 0.0075(5) -0.0008(4)
C1 0.0324(9) 0.0199(8) 0.0279(8) -0.0001(6) -0.0004(7) -0.0038(6)
C2 0.0322(9) 0.0245(8) 0.0216(8) -0.0043(6) 0.0038(6) 0.0014(6)
C3 0.0236(8) 0.0250(8) 0.0178(7) -0.0026(6) 0.0038(6) -0.0028(6)
C4 0.0222(8) 0.0220(7) 0.0172(7) -0.0023(6) -0.0010(6) -0.0002(6)
C5 0.0281(9) 0.0281(8) 0.0182(7) -0.0042(6) 0.0031(6) -0.0004(6)
C6 0.0333(9) 0.0322(9) 0.0208(8) 0.0015(7) 0.0069(6) -0.0070(7)
C7 0.0224(8) 0.0238(8) 0.0187(7) -0.0034(6) -0.0009(6) 0.0005(6)
C8 0.0262(8) 0.0219(8) 0.0194(7) -0.0025(6) 0.0041(6) 0.0001(6)
C9 0.0270(8) 0.0197(8) 0.0206(7) -0.0008(6) 0.0048(6) -0.0012(6)
C10 0.0324(9) 0.0297(9) 0.0273(8) -0.0027(7) 0.0105(7) -0.0068(7)
C11 0.0372(10) 0.0239(8) 0.0376(9) 0.0034(7) -0.0032(7) 0.0006(7)
C12 0.0299(9) 0.0196(7) 0.0162(7) -0.0042(6) 0.0049(6) -0.0007(6)
C13 0.0244(8) 0.0244(8) 0.0213(8) -0.0054(6) 0.0056(6) -0.0011(6)
C14 0.0276(9) 0.0279(8) 0.0227(8) 0.0013(6) 0.0004(6) 0.0070(6)
C15 0.0320(9) 0.0273(9) 0.0275(8) 0.0058(7) 0.0048(7) 0.0055(7)
C16 0.0295(9) 0.0234(8) 0.0214(8) -0.0037(6) 0.0036(6) -0.0009(6)
C17 0.0412(10) 0.0177(8) 0.0266(8) -0.0071(7) 0.0031(7) -0.0024(6)
C18 0.0450(11) 0.0229(8) 0.0302(9) -0.0092(7) 0.0073(7) -0.0006(7)

loop_
_atom_type_symbol
_atom_type_description
_atom_type_scat_dispersion_real
_atom_type_scat_dispersion_imag
_atom_type_scat_source
C C 0.0033 0.0016 'International Tables Vol C Tables 4.2.6.8 and 6.1.1.4'
H H 0.0000 0.0000 'International Tables Vol C Tables 4.2.6.8 and 6.1.1.4'
O O 0.0106 0.0060 'International Tables Vol C Tables 4.2.6.8 and 6.1.1.4'
F F 0.0171 0.0103 'International Tables Vol C Tables 4.2.6.8 and 6.1.1.4'

loop_
_geom_angle_atom_site_label_1
_geom_angle_atom_site_label_2
_geom_angle_atom_site_label_3
_geom_angle
C13 O3 C14 116.19(11)
C16 O5 C17 116.16(11)
F1 C1 C6 118.74(14)
F1 C1 C2 118.01(14)
C6 C1 C2 123.25(14)
C1 C2 C3 117.86(14)
C1 C2 H2 121.1
C3 C2 H2 121.1
C2 C3 C4 120.92(13)
C2 C3 H3 119.5
C4 C3 H3 119.5
C3 C4 C5 118.84(13)
C3 C4 C7 122.56(13)
C5 C4 C7 118.58(13)
C6 C5 C4 120.75(14)
C6 C5 H5 119.6
C4 C5 H5 119.6
C1 C6 C5 118.37(14)
C1 C6 H6 120.8
C5 C6 H6 120.8
O1 C7 C4 120.29(13)
O1 C7 C8 122.59(13)
C4 C7 C8 117.12(12)
C7 C8 C9 119.59(12)
C7 C8 H8A 107.4
C9 C8 H8A 107.4
C7 C8 H8B 107.4
C9 C8 H8B 107.4
H8A C8 H8B 107.0
C10 C9 C11 109.24(13)
C10 C9 C8 106.06(12)
C11 C9 C8 110.99(12)
C10 C9 C12 112.26(12)
C11 C9 C12 108.15(12)
C8 C9 C12 110.15(12)
C9 C10 H10A 109.5
C9 C10 H10B 109.5
H10A C10 H10B 109.5
C9 C10 H10C 109.5
H10A C10 H10C 109.5
H10B C10 H10C 109.5
C9 C11 H11A 109.5
C9 C11 H11B 109.5
H11A C11 H11B 109.5
C9 C11 H11C 109.5
H11A C11 H11C 109.5
H11B C11 H11C 109.5
C13 C12 C16 109.85(12)
C13 C12 C9 112.35(12)
C16 C12 C9 112.98(12)
C13 C12 H12 107.1
C16 C12 H12 107.1
C9 C12 H12 107.1
O2 C13 O3 123.55(14)
O2 C13 C12 125.75(14)
O3 C13 C12 110.68(11)
O3 C14 C15 107.93(11)
O3 C14 H14A 110.1
C15 C14 H14A 110.1
O3 C14 H14B 110.1
C15 C14 H14B 110.1
H14A C14 H14B 108.4
C14 C15 H15A 109.5
C14 C15 H15B 109.5
H15A C15 H15B 109.5
C14 C15 H15C 109.5
H15A C15 H15C 109.5
H15B C15 H15C 109.5
O4 C16 O5 123.54(13)
O4 C16 C12 126.51(14)
O5 C16 C12 109.95(12)
O5 C17 C18 106.84(12)
O5 C17 H17A 110.4
C18 C17 H17A 110.4
O5 C17 H17B 110.4
C18 C17 H17B 110.4
H17A C17 H17B 108.6
C17 C18 H18A 109.5
C17 C18 H18B 109.5
H18A C18 H18B 109.5
C17 C18 H18C 109.5
H18A C18 H18C 109.5
H18B C18 H18C 109.5

loop_
_geom_bond_atom_site_label_1
_geom_bond_atom_site_label_2
_geom_bond_distance
F1 C1 1.3617(17)
O1 C7 1.2212(17)
O2 C13 1.2070(17)
O3 C13 1.3407(17)
O3 C14 1.4633(17)
O4 C16 1.2070(17)
O5 C16 1.3372(17)
O5 C17 1.4650(17)
C1 C6 1.374(2)
C1 C2 1.375(2)
C2 C3 1.391(2)
C2 H2 0.9500
C3 C4 1.396(2)
C3 H3 0.9500
C4 C5 1.399(2)
C4 C7 1.502(2)
C5 C6 1.382(2)
C5 H5 0.9500
C6 H6 0.9500
C7 C8 1.518(2)
C8 C9 1.5442(19)
C8 H8A 0.9900
C8 H8B 0.9900
C9 C10 1.537(2)
C9 C11 1.537(2)
C9 C12 1.572(2)
C10 H10A 0.9800
C10 H10B 0.9800
C10 H10C 0.9800
C11 H11A 0.9800
C11 H11B 0.9800
C11 H11C 0.9800
C12 C13 1.523(2)
C12 C16 1.5254(19)
C12 H12 1.0000
C14 C15 1.503(2)
C14 H14A 0.9900
C14 H14B 0.9900
C15 H15A 0.9800
C15 H15B 0.9800
C15 H15C 0.9800
C17 C18 1.503(2)
C17 H17A 0.9900
C17 H17B 0.9900
C18 H18A 0.9800
C18 H18B 0.9800
C18 H18C 0.9800

loop_
_geom_hbond_atom_site_label_D
_geom_hbond_atom_site_label_H
_geom_hbond_atom_site_label_A
_geom_hbond_site_symmetry_A
_geom_hbond_distance_DH
_geom_hbond_distance_HA
_geom_hbond_distance_DA
_geom_hbond_angle_DHA
_geom_hbond_publ_flag
C10 H10C O4 1_555 0.98 2.40 3.057(2) 124 yes
C11 H11B O1 1_555 0.98 2.55 3.167(2) 121 yes
C12 H12 O1 1_555 1.00 2.36 3.056(2) 126 yes
C15 H15B O2 2_555 0.98 2.54 3.500(2) 168 yes
C15 H15C Cg 1_555 0.98 2.93 3.836(2) 154 yes

loop_
_geom_torsion_atom_site_label_1
_geom_torsion_atom_site_label_2
_geom_torsion_atom_site_label_3
_geom_torsion_atom_site_label_4
_geom_torsion
F1 C1 C2 C3 -179.48(13)
C6 C1 C2 C3 0.1(2)
C1 C2 C3 C4 -1.1(2)
C2 C3 C4 C5 1.4(2)
C2 C3 C4 C7 179.59(13)
C3 C4 C5 C6 -0.8(2)
C7 C4 C5 C6 -179.03(13)
F1 C1 C6 C5 -179.90(13)
C2 C1 C6 C5 0.6(2)
C4 C5 C6 C1 -0.2(2)
C3 C4 C7 O1 172.84(14)
C5 C4 C7 O1 -9.0(2)
C3 C4 C7 C8 -6.9(2)
C5 C4 C7 C8 171.30(13)
O1 C7 C8 C9 16.5(2)
C4 C7 C8 C9 -163.76(13)
C7 C8 C9 C10 171.38(13)
C7 C8 C9 C11 -70.08(17)
C7 C8 C9 C12 49.67(17)
C10 C9 C12 C13 -60.19(16)
C11 C9 C12 C13 179.22(12)
C8 C9 C12 C13 57.76(15)
C10 C9 C12 C16 64.78(15)
C11 C9 C12 C16 -55.81(15)
C8 C9 C12 C16 -177.27(11)
C14 O3 C13 O2 -3.2(2)
C14 O3 C13 C12 175.51(12)
C16 C12 C13 O2 -36.6(2)
C9 C12 C13 O2 90.11(18)
C16 C12 C13 O3 144.81(13)
C9 C12 C13 O3 -88.52(15)
C13 O3 C14 C15 -172.32(13)
C17 O5 C16 O4 4.1(2)
C17 O5 C16 C12 -175.80(12)
C13 C12 C16 O4 72.5(2)
C9 C12 C16 O4 -53.8(2)
C13 C12 C16 O5 -107.55(14)
C9 C12 C16 O5 126.14(13)
C16 O5 C17 C18 173.97(13)
